data_7058415
loop_
_publ_author_name
'Karmakar, Mainak'
'Roy, Sourav'
'Chattopadhyay, Shouvik'

_publ_section_title
;
 A series of trinuclear zinc(ii) complexes with reduced Schiff base
 ligands: turn-off fluorescent chemosensors with high selectivity for
 nitroaromatics
;
_journal_issue 25
_journal_name_full 'New Journal of Chemistry'
_journal_page_first 10093
_journal_paper_doi 10.1039/C9NJ02060H
_journal_volume 43
_journal_year 2019
_chemical_formula_moiety 'C44 H56 N6 O8 S2 Zn3'
_chemical_formula_sum 'C44 H56 N6 O8 S2 Zn3'
_chemical_formula_weight 1057.24
_space_group_crystal_system monoclinic
_space_group_IT_number 15
_space_group_name_Hall '-C 2yc'
_space_group_name_H-M_alt 'C 1 2/c 1'
_symmetry_space_group_name_Hall '-C 2yc'
_symmetry_space_group_name_H-M 'C 1 2/c 1'
_atom_sites_solution_hydrogens mixed
_audit_creation_method SHELXL-2018/1
_audit_update_record
;
2019-03-08 deposited with the CCDC.    2019-05-27 downloaded from the CCDC.
;
_cell_angle_alpha 90
_cell_angle_beta 94.515(3)
_cell_angle_gamma 90
_cell_formula_units_Z 4
_cell_length_a 11.4208(9)
_cell_length_b 23.0367(19)
_cell_length_c 18.5090(15)
_cell_measurement_reflns_used 900
_cell_measurement_temperature 273(2)
_cell_measurement_theta_max 27.311
_cell_measurement_theta_min 2.01
_cell_volume 4854.6(7)
_computing_structure_refinement 'SHELXL-2018/1 (Sheldrick, 2018)'
_computing_structure_solution 'SHELXT 2014/5 (Sheldrick, 2014)'
_diffrn_ambient_temperature 273(2)
_diffrn_measured_fraction_theta_full 0.998
_diffrn_measured_fraction_theta_max 0.987
_diffrn_measurement_device_type 'BRUKER SMART APEX II'
_diffrn_radiation_type MoK\a
_diffrn_radiation_wavelength 0.71073
_diffrn_reflns_av_R_equivalents 0.0432
_diffrn_reflns_av_unetI/netI 0.0170
_diffrn_reflns_Laue_measured_fraction_full 0.998
_diffrn_reflns_Laue_measured_fraction_max 0.987
_diffrn_reflns_limit_h_max 14
_diffrn_reflns_limit_h_min -14
_diffrn_reflns_limit_k_max 29
_diffrn_reflns_limit_k_min -29
_diffrn_reflns_limit_l_max 23
_diffrn_reflns_limit_l_min -23
_diffrn_reflns_number 83369
_diffrn_reflns_point_group_measured_fraction_full 0.998
_diffrn_reflns_point_group_measured_fraction_max 0.987
_diffrn_reflns_theta_full 25.242
_diffrn_reflns_theta_max 27.311
_diffrn_reflns_theta_min 2.208
_exptl_absorpt_coefficient_mu 1.612
_exptl_absorpt_correction_T_max 0.7452
_exptl_absorpt_correction_T_min 0.3662
_exptl_absorpt_correction_type multi-scan
_exptl_crystal_colour white
_exptl_crystal_density_diffrn 1.446
_exptl_crystal_description neddle
_exptl_crystal_F_000 2192.0
_refine_diff_density_max 0.517
_refine_diff_density_min -0.523
_refine_diff_density_rms 0.100
_refine_ls_extinction_method none
_refine_ls_goodness_of_fit_ref 1.125
_refine_ls_hydrogen_treatment mixed
_refine_ls_matrix_type full
_refine_ls_number_parameters 300
_refine_ls_number_reflns 5404
_refine_ls_number_restraints 0
_refine_ls_restrained_S_all 1.125
_refine_ls_R_factor_all 0.0592
_refine_ls_R_factor_gt 0.0350
_refine_ls_shift/su_max 0.000
_refine_ls_shift/su_mean 0.000
_refine_ls_structure_factor_coef Fsqd
_refine_ls_weighting_details 'w=1/[\s^2^(Fo^2^)+(0.0624P)^2^+3.1265P] where P=(Fo^2^+2Fc^2^)/3'
_refine_ls_weighting_scheme calc
_refine_ls_wR_factor_gt 0.1000
_refine_ls_wR_factor_ref 0.1289
_reflns_Friedel_coverage 0.000
_reflns_number_gt 3955
_reflns_number_total 5475
_reflns_threshold_expression 'I > 2\s(I)'
_cod_data_source_file c9nj02060h2.cif
_cod_data_source_block 2
_cod_depositor_comments 'Adding full bibliography for 7058414--7058418.cif.'
_cod_database_code 7058415
_shelx_shelxl_version_number 2018/1
_shelx_space_group_comment
;
The symmetry employed for this shelxl refinement is uniquely defined
by the following loop, which should always be used as a source of
symmetry information in preference to the above space-group names.
They are only intended as comments.
;

loop_
_space_group_symop_operation_xyz
'x, y, z'
'-x, y, -z+1/2'
'x+1/2, y+1/2, z'
'-x+1/2, y+1/2, -z+1/2'
'-x, -y, -z'
'x, -y, z-1/2'
'-x+1/2, -y+1/2, -z'
'x+1/2, -y+1/2, z-1/2'

loop_
_atom_site_label
_atom_site_type_symbol
_atom_site_fract_x
_atom_site_fract_y
_atom_site_fract_z
_atom_site_U_iso_or_equiv
_atom_site_adp_type
_atom_site_occupancy
_atom_site_site_symmetry_order
_atom_site_calc_flag
_atom_site_refinement_flags_posn
_atom_site_refinement_flags_adp
_atom_site_refinement_flags_occupancy
_atom_site_disorder_assembly
_atom_site_disorder_group
C2 C 0.8908(13) 0.3849(8) 0.6019(9) 0.165(7) Uani 0.478(16) 1 d . . P A 1
H2A H 0.854178 0.396008 0.555523 0.247 Uiso 0.478(16) 1 calc R U P A 1
H2B H 0.924913 0.346970 0.598398 0.247 Uiso 0.478(16) 1 calc R U P A 1
H2C H 0.951073 0.412336 0.616871 0.247 Uiso 0.478(16) 1 calc R U P A 1
C1 C 0.8069(13) 0.3837(5) 0.6526(10) 0.142(6) Uani 0.478(16) 1 d . . P A 1
H1A H 0.731994 0.385051 0.624100 0.170 Uiso 0.478(16) 1 calc R U P A 1
H1B H 0.812552 0.345108 0.673428 0.170 Uiso 0.478(16) 1 calc R U P A 1
C2A C 0.917(2) 0.3775(11) 0.6520(18) 0.215(10) Uiso 0.522(16) 1 d . . P A 2
H2A1 H 0.876824 0.395915 0.610603 0.323 Uiso 0.522(16) 1 calc R U P A 2
H2A2 H 0.895797 0.337218 0.652759 0.323 Uiso 0.522(16) 1 calc R U P A 2
H2A3 H 1.000362 0.380922 0.649019 0.323 Uiso 0.522(16) 1 calc R U P A 2
C1A C 0.895(2) 0.3962(10) 0.6959(12) 0.217(9) Uiso 0.522(16) 1 d . . P A 2
H1A1 H 0.953232 0.426528 0.705472 0.261 Uiso 0.522(16) 1 calc R U P A 2
H1A2 H 0.911341 0.367462 0.733688 0.261 Uiso 0.522(16) 1 calc R U P A 2
Zn2 Zn 0.500000 0.37283(2) 0.750000 0.06231(15) Uani 1 2 d S T P . .
Zn1 Zn 0.43022(3) 0.41965(2) 0.59304(2) 0.06723(14) Uani 1 1 d . . . . .
S1 S 0.66151(13) 0.31457(6) 0.45048(7) 0.1207(4) Uani 1 1 d . . . . .
O2 O 0.39848(19) 0.35456(9) 0.66111(10) 0.0707(5) Uani 1 1 d . . . . .
O1 O 0.55678(19) 0.43129(9) 0.67747(11) 0.0678(5) Uani 1 1 d . . . . .
O4 O 0.3749(2) 0.29861(10) 0.78002(12) 0.0839(6) Uani 1 1 d . . . . .
N1 N 0.3828(3) 0.50692(13) 0.59377(15) 0.0768(7) Uani 1 1 d . . . . .
N3 N 0.5388(3) 0.39875(13) 0.51720(14) 0.0810(8) Uani 1 1 d . . . . .
C19 C 0.3084(3) 0.31709(13) 0.66079(17) 0.0716(8) Uani 1 1 d . . . . .
O3 O 0.7935(3) 0.42039(18) 0.7109(2) 0.1253(11) Uani 1 1 d . . . . .
C9 C 0.4468(4) 0.53925(15) 0.65349(17) 0.0888(11) Uani 1 1 d . . . . .
H9A H 0.418364 0.526561 0.698915 0.107 Uiso 1 1 calc R U . . .
H9B H 0.428122 0.580150 0.647812 0.107 Uiso 1 1 calc R U . . .
C15 C 0.1379(4) 0.26967(19) 0.6045(3) 0.1030(13) Uani 1 1 d . . . . .
H15 H 0.085610 0.263368 0.564199 0.124 Uiso 1 1 calc R U . . .
C22 C 0.5891(3) 0.36323(15) 0.48985(16) 0.0704(7) Uani 1 1 d . . . . .
C7 C 0.5771(4) 0.53254(14) 0.65835(15) 0.0803(9) Uani 1 1 d . . . . .
N2 N 0.2751(3) 0.39589(16) 0.52654(16) 0.0917(9) Uani 1 1 d . . . . .
H2 H 0.292429 0.405579 0.476939 0.110 Uiso 1 1 calc R U . . .
C14 C 0.2330(3) 0.30732(16) 0.5988(2) 0.0843(9) Uani 1 1 d . . . . .
C18 C 0.2916(3) 0.28674(13) 0.7245(2) 0.0776(9) Uani 1 1 d . . . . .
C12 C 0.1658(4) 0.4268(2) 0.5380(3) 0.1157(15) Uani 1 1 d . . . . .
H12A H 0.140465 0.416587 0.585126 0.139 Uiso 1 1 calc R U . . .
H12B H 0.105094 0.414664 0.501533 0.139 Uiso 1 1 calc R U . . .
C4 C 0.8181(5) 0.5222(3) 0.6855(3) 0.1223(17) Uani 1 1 d . . . . .
H4 H 0.898928 0.519161 0.695402 0.147 Uiso 1 1 calc R U . . .
C11 C 0.1809(4) 0.4921(2) 0.5339(3) 0.1171(15) Uani 1 1 d . . . . .
H11A H 0.216009 0.501399 0.489283 0.141 Uiso 1 1 calc R U . . .
H11B H 0.103796 0.509992 0.531488 0.141 Uiso 1 1 calc R U . . .
C20 C 0.3754(4) 0.2684(2) 0.8482(2) 0.1055(13) Uani 1 1 d . . . . .
H20A H 0.295136 0.263628 0.860883 0.127 Uiso 1 1 calc R U . . .
H20B H 0.416880 0.291621 0.885688 0.127 Uiso 1 1 calc R U . . .
C17 C 0.1981(4) 0.24917(16) 0.7282(3) 0.0980(12) Uani 1 1 d . . . . .
H17 H 0.187677 0.228924 0.770710 0.118 Uiso 1 1 calc R U . . .
C13 C 0.2604(4) 0.3321(2) 0.5268(2) 0.1014(12) Uani 1 1 d . . . . .
H13A H 0.331918 0.314351 0.512450 0.122 Uiso 1 1 calc R U . . .
H13B H 0.197456 0.321807 0.490855 0.122 Uiso 1 1 calc R U . . .
C21 C 0.4322(5) 0.2104(2) 0.8457(3) 0.148(2) Uani 1 1 d . . . . .
H21A H 0.430584 0.191810 0.892040 0.222 Uiso 1 1 calc R U . . .
H21B H 0.390409 0.186937 0.809303 0.222 Uiso 1 1 calc R U . . .
H21C H 0.512109 0.214920 0.834100 0.222 Uiso 1 1 calc R U . . .
C6 C 0.6513(6) 0.58044(18) 0.6547(2) 0.1094(16) Uani 1 1 d . . . . .
H6 H 0.619287 0.616707 0.643134 0.131 Uiso 1 1 calc R U . . .
C3 C 0.7475(4) 0.47286(19) 0.68883(19) 0.0896(10) Uani 1 1 d . . . . .
C10 C 0.2554(4) 0.51833(19) 0.5965(3) 0.1056(13) Uani 1 1 d . . . . .
H10A H 0.242564 0.559957 0.596767 0.127 Uiso 1 1 calc R U . . .
H10B H 0.230053 0.502856 0.641492 0.127 Uiso 1 1 calc R U . . .
C8 C 0.6264(3) 0.47760(14) 0.67487(15) 0.0703(8) Uani 1 1 d . . . . .
C5 C 0.7686(7) 0.5749(3) 0.6677(3) 0.135(2) Uani 1 1 d . . . . .
H5 H 0.816475 0.607348 0.664575 0.162 Uiso 1 1 calc R U . . .
C16 C 0.1202(4) 0.24211(18) 0.6678(3) 0.1092(14) Uani 1 1 d . . . . .
H16 H 0.054930 0.218270 0.670416 0.131 Uiso 1 1 calc R U . . .
H1N H 0.400(3) 0.5212(16) 0.556(2) 0.086(11) Uiso 1 1 d . . . . .

loop_
_atom_site_aniso_label
_atom_site_aniso_U_11
_atom_site_aniso_U_22
_atom_site_aniso_U_33
_atom_site_aniso_U_23
_atom_site_aniso_U_13
_atom_site_aniso_U_12
C2 0.127(9) 0.251(18) 0.124(10) 0.079(11) 0.052(8) 0.071(10)
C1 0.103(9) 0.106(8) 0.219(16) 0.022(9) 0.034(9) 0.007(6)
Zn2 0.0823(3) 0.0585(3) 0.0478(2) 0.000 0.0155(2) 0.000
Zn1 0.0800(3) 0.0739(2) 0.04977(19) 0.00277(14) 0.01783(16) 0.01070(16)
S1 0.1396(10) 0.1142(9) 0.1121(8) -0.0178(7) 0.0347(7) 0.0456(8)
O2 0.0859(14) 0.0733(12) 0.0542(10) -0.0025(9) 0.0142(9) -0.0124(11)
O1 0.0816(13) 0.0683(12) 0.0548(10) 0.0116(9) 0.0140(9) -0.0043(10)
O4 0.1096(17) 0.0762(14) 0.0689(13) 0.0044(11) 0.0268(12) -0.0205(13)
N1 0.0933(19) 0.0817(18) 0.0584(14) 0.0140(13) 0.0245(13) 0.0147(14)
N3 0.098(2) 0.0903(19) 0.0580(14) 0.0073(13) 0.0253(14) 0.0250(16)
C19 0.084(2) 0.0614(17) 0.0728(18) -0.0175(14) 0.0250(16) -0.0029(15)
O3 0.106(2) 0.136(3) 0.133(3) 0.013(2) 0.003(2) 0.016(2)
C9 0.137(3) 0.076(2) 0.0553(17) 0.0013(14) 0.0201(19) 0.025(2)
C15 0.100(3) 0.091(3) 0.118(3) -0.039(3) 0.007(2) -0.007(2)
C22 0.0777(19) 0.0772(19) 0.0580(15) 0.0071(14) 0.0160(14) 0.0071(15)
C7 0.129(3) 0.0695(19) 0.0437(14) 0.0016(12) 0.0135(16) -0.0077(19)
N2 0.094(2) 0.118(3) 0.0639(16) 0.0009(16) 0.0078(14) 0.0052(18)
C14 0.090(2) 0.080(2) 0.085(2) -0.0278(18) 0.0148(18) -0.0022(18)
C18 0.089(2) 0.0591(17) 0.089(2) -0.0153(15) 0.0306(18) -0.0099(15)
C12 0.082(3) 0.133(4) 0.132(4) 0.016(3) 0.004(3) 0.012(2)
C4 0.117(3) 0.153(5) 0.094(3) 0.018(3) -0.006(3) -0.054(3)
C11 0.089(3) 0.132(4) 0.130(4) 0.030(3) 0.004(3) 0.024(3)
C20 0.129(3) 0.111(3) 0.082(2) 0.016(2) 0.041(2) -0.023(3)
C17 0.108(3) 0.069(2) 0.122(3) -0.011(2) 0.039(3) -0.017(2)
C13 0.104(3) 0.122(3) 0.077(2) -0.032(2) 0.001(2) -0.002(2)
C21 0.151(5) 0.121(4) 0.177(6) 0.063(4) 0.051(4) 0.007(3)
C6 0.183(5) 0.076(2) 0.067(2) 0.0057(17) -0.004(3) -0.030(3)
C3 0.096(3) 0.102(3) 0.071(2) 0.0088(19) 0.0065(18) -0.015(2)
C10 0.105(3) 0.099(3) 0.118(3) 0.021(2) 0.041(3) 0.036(2)
C8 0.094(2) 0.0732(18) 0.0448(13) 0.0039(12) 0.0152(13) -0.0091(16)
C5 0.187(6) 0.126(4) 0.088(3) 0.017(3) -0.013(3) -0.082(4)
C16 0.101(3) 0.079(3) 0.151(4) -0.032(3) 0.030(3) -0.022(2)

loop_
_atom_type_symbol
_atom_type_description
_atom_type_scat_dispersion_real
_atom_type_scat_dispersion_imag
_atom_type_scat_source
C C 0.0033 0.0016 'International Tables Vol C Tables 4.2.6.8 and 6.1.1.4'
H H 0.0000 0.0000 'International Tables Vol C Tables 4.2.6.8 and 6.1.1.4'
N N 0.0061 0.0033 'International Tables Vol C Tables 4.2.6.8 and 6.1.1.4'
O O 0.0106 0.0060 'International Tables Vol C Tables 4.2.6.8 and 6.1.1.4'
Na Na 0.0362 0.0249 'International Tables Vol C Tables 4.2.6.8 and 6.1.1.4'
S S 0.1246 0.1234 'International Tables Vol C Tables 4.2.6.8 and 6.1.1.4'
Zn Zn 0.2839 1.4301 'International Tables Vol C Tables 4.2.6.8 and 6.1.1.4'

loop_
_geom_angle_atom_site_label_1
_geom_angle_atom_site_label_2
_geom_angle_atom_site_label_3
_geom_angle
_geom_angle_site_symmetry_1
_geom_angle_site_symmetry_3
O3 C1 C2 129.5(13) . .
C2A C1A O3 130(3) . .
O2 Zn2 O2 155.47(13) 2_656 .
O2 Zn2 O1 119.36(9) 2_656 .
O2 Zn2 O1 77.86(8) . .
O2 Zn2 O1 77.86(8) 2_656 2_656
O2 Zn2 O1 119.36(9) . 2_656
O1 Zn2 O1 97.51(12) . 2_656
O2 Zn2 O4 73.24(8) 2_656 2_656
O2 Zn2 O4 88.61(9) . 2_656
O1 Zn2 O4 95.45(8) . 2_656
O1 Zn2 O4 151.07(9) 2_656 2_656
O2 Zn2 O4 88.61(9) 2_656 .
O2 Zn2 O4 73.24(8) . .
O1 Zn2 O4 151.07(9) . .
O1 Zn2 O4 95.45(9) 2_656 .
O4 Zn2 O4 85.24(13) 2_656 .
O2 Zn2 Zn1 38.39(6) 2_656 2_656
O2 Zn2 Zn1 158.38(6) . 2_656
O1 Zn2 Zn1 108.10(6) . 2_656
O1 Zn2 Zn1 40.25(6) 2_656 2_656
O4 Zn2 Zn1 110.96(6) 2_656 2_656
O4 Zn2 Zn1 98.48(6) . 2_656
O2 Zn2 Zn1 158.38(6) 2_656 .
O2 Zn2 Zn1 38.39(6) . .
O1 Zn2 Zn1 40.25(6) . .
O1 Zn2 Zn1 108.10(6) 2_656 .
O4 Zn2 Zn1 98.48(6) 2_656 .
O4 Zn2 Zn1 110.96(6) . .
Zn1 Zn2 Zn1 139.85(2) 2_656 .
N3 Zn1 O2 114.34(10) . .
N3 Zn1 O1 97.29(11) . .
O2 Zn1 O1 76.83(8) . .
N3 Zn1 N1 114.33(11) . .
O2 Zn1 N1 131.04(10) . .
O1 Zn1 N1 92.09(10) . .
N3 Zn1 N2 93.73(12) . .
O2 Zn1 N2 89.30(11) . .
O1 Zn1 N2 164.94(10) . .
N1 Zn1 N2 92.68(13) . .
N3 Zn1 Zn2 116.07(8) . .
O2 Zn1 Zn2 37.77(6) . .
O1 Zn1 Zn2 39.82(5) . .
N1 Zn1 Zn2 111.87(8) . .
N2 Zn1 Zn2 125.48(9) . .
C19 O2 Zn2 122.56(19) . .
C19 O2 Zn1 130.8(2) . .
Zn2 O2 Zn1 103.85(9) . .
C8 O1 Zn2 140.54(18) . .
C8 O1 Zn1 117.46(17) . .
Zn2 O1 Zn1 99.93(9) . .
C18 O4 C20 121.0(3) . .
C18 O4 Zn2 111.75(18) . .
C20 O4 Zn2 127.2(2) . .
C9 N1 C10 108.3(3) . .
C9 N1 Zn1 112.2(2) . .
C10 N1 Zn1 115.3(3) . .
C22 N3 Zn1 147.6(3) . .
O2 C19 C18 118.3(3) . .
O2 C19 C14 121.9(3) . .
C18 C19 C14 119.7(3) . .
C1 O3 C3 111.6(7) . .
C3 O3 C1A 128.8(10) . .
N1 C9 C7 115.2(3) . .
C16 C15 C14 121.5(4) . .
N3 C22 S1 178.6(3) . .
C6 C7 C8 119.1(4) . .
C6 C7 C9 121.4(4) . .
C8 C7 C9 119.1(3) . .
C12 N2 C13 112.5(4) . .
C12 N2 Zn1 117.8(3) . .
C13 N2 Zn1 109.9(2) . .
C19 C14 C15 117.9(4) . .
C19 C14 C13 120.6(3) . .
C15 C14 C13 121.3(4) . .
O4 C18 C17 125.5(4) . .
O4 C18 C19 113.5(3) . .
C17 C18 C19 121.0(4) . .
N2 C12 C11 111.9(4) . .
C5 C4 C3 120.3(5) . .
C10 C11 C12 114.7(4) . .
O4 C20 C21 112.2(4) . .
C18 C17 C16 118.9(4) . .
N2 C13 C14 114.4(3) . .
C5 C6 C7 121.0(5) . .
O3 C3 C8 118.5(3) . .
O3 C3 C4 121.5(4) . .
C8 C3 C4 119.8(4) . .
N1 C10 C11 113.4(3) . .
O1 C8 C3 121.1(3) . .
O1 C8 C7 119.8(3) . .
C3 C8 C7 119.0(3) . .
C6 C5 C4 120.8(4) . .
C15 C16 C17 120.7(4) . .

loop_
_geom_bond_atom_site_label_1
_geom_bond_atom_site_label_2
_geom_bond_distance
_geom_bond_site_symmetry_2
C2 C1 1.393(18) .
C1 O3 1.388(17) .
C2A C1A 0.97(3) .
C1A O3 1.34(2) .
Zn2 O2 1.982(2) 2_656
Zn2 O2 1.982(2) .
Zn2 O1 2.0429(19) .
Zn2 O1 2.0429(19) 2_656
Zn2 O4 2.324(2) 2_656
Zn2 O4 2.324(2) .
Zn2 Zn1 3.1422(4) 2_656
Zn2 Zn1 3.1422(4) .
Zn1 N3 2.003(3) .
Zn1 O2 2.010(2) .
Zn1 O1 2.061(2) .
Zn1 N1 2.082(3) .
Zn1 N2 2.147(3) .
S1 C22 1.602(3) .
O2 C19 1.343(4) .
O1 C8 1.333(4) .
O4 C18 1.373(4) .
O4 C20 1.441(4) .
N1 C9 1.478(5) .
N1 C10 1.484(5) .
N3 C22 1.141(4) .
C19 C18 1.397(5) .
C19 C14 1.398(5) .
O3 C3 1.368(5) .
C9 C7 1.491(6) .
C15 C16 1.361(6) .
C15 C14 1.401(6) .
C7 C6 1.396(6) .
C7 C8 1.409(5) .
N2 C12 1.467(5) .
N2 C13 1.478(5) .
C14 C13 1.504(6) .
C18 C17 1.380(5) .
C12 C11 1.515(7) .
C4 C5 1.370(8) .
C4 C3 1.397(6) .
C11 C10 1.510(7) .
C20 C21 1.488(7) .
C17 C16 1.383(6) .
C6 C5 1.349(8) .
C3 C8 1.392(5) .
